data_4110757
loop_
_publ_author_name
'Takatsugu Wakahara'
'Yuko Iiduka'
'Ozora Ikenaga'
'Tsukasa Nakahodo'
'Akihiro Sakuraba'
'Takahiro Tsuchiya'
'Yutaka Maeda'
'Masahiro Kako'
'Takeshi Akasaka'
'Kenji Yoza'
'Ernst Horn'
'Naomi Mizorogi'
'Shigeru Nagase'

_publ_section_title
;
 Characterization of the Bis-Silylated Endofullerene Sc3N@C80
;
_journal_name_full 'Journal of the American Chemical Society'
_journal_page_first 9919
_journal_page_last 9925
_journal_paper_doi 10.1021/ja062233h
_journal_volume 128
_journal_year 2006
_chemical_formula_sum 'C117 H46 N Sc3 Si2'
_chemical_formula_weight 1656.61
_chemical_name_systematic
; 
 ? 
;
_space_group_IT_number 80
_symmetry_cell_setting tetragonal
_symmetry_space_group_name_Hall 'I 4bw'
_symmetry_space_group_name_H-M 'I 41'
_atom_sites_solution_hydrogens geom
_atom_sites_solution_primary direct
_atom_sites_solution_secondary difmap
_audit_creation_method SHELXL-97
_cell_angle_alpha 90.00
_cell_angle_beta 90.00
_cell_angle_gamma 90.00
_cell_formula_units_Z 4
_cell_length_a 20.4678(14)
_cell_length_b 20.4678(14)
_cell_length_c 15.804(2)
_cell_measurement_reflns_used 6771
_cell_measurement_temperature 90
_cell_measurement_theta_max 27.70
_cell_measurement_theta_min 2.22
_cell_volume 6620.8(11)
_computing_cell_refinement 'Bruker SMART'
_computing_data_collection 'Bruker SMART'
_computing_data_reduction 'Bruker SAINT'
_computing_molecular_graphics 'Bruker SHELXTL'
_computing_publication_material 'Bruker SHELXTL'
_computing_structure_refinement 'SHELXL-97 (Sheldrick, 1997)'
_computing_structure_solution 'SHELXS-97 (Sheldrick, 1990)'
_diffrn_ambient_temperature 90
_diffrn_detector_area_resol_mean 8.333
_diffrn_measured_fraction_theta_full 0.999
_diffrn_measured_fraction_theta_max 0.999
_diffrn_measurement_device_type 'CCD area detector'
_diffrn_measurement_method 'phi and omega scans'
_diffrn_radiation_monochromator graphite
_diffrn_radiation_source 'fine-focus sealed tube'
_diffrn_radiation_type MoK\a
_diffrn_radiation_wavelength 0.71073
_diffrn_reflns_av_R_equivalents 0.0620
_diffrn_reflns_av_sigmaI/netI 0.0399
_diffrn_reflns_limit_h_max 26
_diffrn_reflns_limit_h_min -26
_diffrn_reflns_limit_k_max 26
_diffrn_reflns_limit_k_min -26
_diffrn_reflns_limit_l_max 20
_diffrn_reflns_limit_l_min -20
_diffrn_reflns_number 38848
_diffrn_reflns_theta_full 27.91
_diffrn_reflns_theta_max 27.91
_diffrn_reflns_theta_min 1.41
_exptl_absorpt_coefficient_mu 0.404
_exptl_absorpt_correction_T_max 0.9607
_exptl_absorpt_correction_T_min 0.9607
_exptl_absorpt_correction_type empirical
_exptl_absorpt_process_details
;
SADABS Sheldrick 1996
;
_exptl_crystal_colour black
_exptl_crystal_density_diffrn 1.662
_exptl_crystal_description plate
_exptl_crystal_F_000 3384
_refine_diff_density_max 0.821
_refine_diff_density_min -0.863
_refine_diff_density_rms 0.185
_refine_ls_abs_structure_details 'Flack H D (1983), Acta Cryst. A39, 876-881'
_refine_ls_abs_structure_Flack 0.00(18)
_refine_ls_extinction_method none
_refine_ls_goodness_of_fit_ref 1.110
_refine_ls_hydrogen_treatment mixed
_refine_ls_matrix_type full
_refine_ls_number_parameters 757
_refine_ls_number_reflns 7902
_refine_ls_number_restraints 1510
_refine_ls_restrained_S_all 1.032
_refine_ls_R_factor_all 0.1501
_refine_ls_R_factor_gt 0.1474
_refine_ls_shift/su_max 0.000
_refine_ls_shift/su_mean 0.000
_refine_ls_structure_factor_coef Fsqd
_refine_ls_weighting_details 'calc w=1/[\s^2^(Fo^2^)+(0.1429P)^2^+180.6240P] where P=(Fo^2^+2Fc^2^)/3'
_refine_ls_weighting_scheme calc
_refine_ls_wR_factor_gt 0.3787
_refine_ls_wR_factor_ref 0.3804
_reflns_number_gt 7576
_reflns_number_total 7902
_reflns_threshold_expression >2sigma(I)
_cod_data_source_file ja062233hsi20060402_010536.cif
_cod_data_source_block i41
_cod_original_cell_volume 6620.8(12)
_cod_database_code 4110757

loop_
_symmetry_equiv_pos_as_xyz
'x, y, z'
'-x, -y, z'
'-y, x+1/2, z+1/4'
'y, -x+1/2, z+1/4'
'x+1/2, y+1/2, z+1/2'
'-x+1/2, -y+1/2, z+1/2'
'-y+1/2, x+1, z+3/4'
'y+1/2, -x+1, z+3/4'

loop_
_atom_site_label
_atom_site_type_symbol
_atom_site_fract_x
_atom_site_fract_y
_atom_site_fract_z
_atom_site_U_iso_or_equiv
_atom_site_adp_type
_atom_site_occupancy
_atom_site_symmetry_multiplicity
_atom_site_calc_flag
_atom_site_refinement_flags
_atom_site_disorder_assembly
_atom_site_disorder_group
C1 C 0.8749(4) 0.4284(4) -0.1020(7) 0.0221(16) Uani 1 1 d U A 3
C2 C 0.8579(5) 0.4541(5) -0.1831(7) 0.0274(18) Uani 1 1 d U A 3
C3 C 0.8327(5) 0.4077(5) -0.2448(7) 0.0310(19) Uani 1 1 d U A 3
H1 H 0.8185 0.4238 -0.2981 0.037 Uiso 1 1 calc R A 3
C4 C 0.8285(5) 0.3424(5) -0.2300(7) 0.033(2) Uani 1 1 d U A 3
C5 C 0.8475(5) 0.3209(5) -0.1484(8) 0.034(2) Uani 1 1 d U A 3
H2 H 0.8459 0.2755 -0.1360 0.041 Uiso 1 1 calc R A 3
C6 C 0.8676(4) 0.3623(5) -0.0882(7) 0.0277(18) Uani 1 1 d U A 3
C7 C 0.8607(6) 0.5254(5) -0.2129(8) 0.037(2) Uani 1 1 d U A 3
H3 H 0.8315 0.5520 -0.1780 0.056 Uiso 1 1 calc R A 3
H4 H 0.8470 0.5279 -0.2722 0.056 Uiso 1 1 calc R A 3
H5 H 0.9055 0.5417 -0.2076 0.056 Uiso 1 1 calc R A 3
C8 C 0.8027(6) 0.2969(5) -0.2953(8) 0.041(3) Uani 1 1 d U A 3
H6 H 0.7550 0.2944 -0.2905 0.062 Uiso 1 1 calc R A 3
H7 H 0.8215 0.2534 -0.2868 0.062 Uiso 1 1 calc R A 3
H8 H 0.8145 0.3130 -0.3517 0.062 Uiso 1 1 calc R A 3
C9 C 0.8803(5) 0.3333(5) -0.0013(8) 0.036(2) Uani 1 1 d U A 3
H9 H 0.9275 0.3295 0.0078 0.053 Uiso 1 1 calc R A 3
H10 H 0.8602 0.2899 0.0022 0.053 Uiso 1 1 calc R A 3
H11 H 0.8614 0.3618 0.0421 0.053 Uiso 1 1 calc R A 3
C10 C 0.8571(4) 0.5653(4) -0.0288(7) 0.0243(16) Uani 1 1 d U A 3
C11 C 0.8741(6) 0.6298(5) -0.0453(8) 0.040(2) Uani 1 1 d U A 3
C12 C 0.8265(7) 0.6797(5) -0.0470(7) 0.041(2) Uani 1 1 d U A 3
H12 H 0.8391 0.7235 -0.0586 0.050 Uiso 1 1 calc R A 3
C13 C 0.7627(7) 0.6653(6) -0.0321(10) 0.054(3) Uani 1 1 d U A 3
C14 C 0.7451(6) 0.6037(5) -0.0161(8) 0.041(2) Uani 1 1 d U A 3
H13 H 0.7001 0.5951 -0.0065 0.049 Uiso 1 1 calc R A 3
C15 C 0.7884(5) 0.5510(5) -0.0128(7) 0.0285(18) Uani 1 1 d U A 3
C16 C 0.9400(8) 0.6508(6) -0.0591(10) 0.059(4) Uani 1 1 d U A 3
H14 H 0.9403 0.6974 -0.0734 0.088 Uiso 1 1 calc R A 3
H15 H 0.9591 0.6257 -0.1058 0.088 Uiso 1 1 calc R A 3
H16 H 0.9657 0.6437 -0.0076 0.088 Uiso 1 1 calc R A 3
C17 C 0.7060(8) 0.7161(8) -0.0432(13) 0.073(4) Uani 1 1 d U A 3
H17 H 0.6854 0.7099 -0.0985 0.109 Uiso 1 1 calc R A 3
H18 H 0.7237 0.7604 -0.0394 0.109 Uiso 1 1 calc R A 3
H19 H 0.6734 0.7096 0.0015 0.109 Uiso 1 1 calc R A 3
C18 C 0.7622(4) 0.4851(5) 0.0010(7) 0.0276(19) Uani 1 1 d U A 3
H20 H 0.7239 0.4876 0.0380 0.041 Uiso 1 1 calc R A 3
H21 H 0.7957 0.4578 0.0276 0.041 Uiso 1 1 calc R A 3
H22 H 0.7496 0.4660 -0.0535 0.041 Uiso 1 1 calc R A 3
C19 C 1.0000 0.5000 -0.0740(10) 0.038(3) Uani 1 2 d SU . 3
C20 C 0.9294(4) 0.4814(5) 0.0964(7) 0.0276(18) Uani 1 1 d U . .
C21 C 0.9536(4) 0.5512(4) 0.1181(7) 0.0220(16) Uani 1 1 d U . .
C22 C 1.0170(4) 0.5674(4) 0.1163(6) 0.0214(15) Uani 1 1 d U . .
C23 C 0.9031(4) 0.5855(4) 0.1626(7) 0.0311(19) Uani 1 1 d DU . .
C24 C 1.0354(5) 0.6236(5) 0.1617(7) 0.0311(19) Uani 1 1 d U . .
C25 C 0.9217(4) 0.6396(4) 0.2133(6) 0.037(2) Uani 1 1 d DU . .
C26 C 0.9859(5) 0.6577(4) 0.2146(7) 0.033(2) Uani 1 1 d U . .
C28 C 1.0186(5) 0.6903(4) 0.2837(7) 0.039(2) Uani 1 1 d DU . .
C29 C 0.9113(6) 0.6776(5) 0.3609(8) 0.039(2) Uani 1 1 d U . .
C30 C 0.9808(6) 0.6980(3) 0.3589(6) 0.038(2) Uani 1 1 d DU . .
C31 C 0.8829(4) 0.6535(5) 0.4340(7) 0.038(2) Uani 1 1 d DU . .
C32 C 1.0166(5) 0.6917(4) 0.4360(7) 0.040(2) Uani 1 1 d DU . .
C33 C 0.9207(5) 0.6443(5) 0.5084(6) 0.046(3) Uani 1 1 d DU . .
C34 C 0.9928(6) 0.6662(5) 0.5104(7) 0.047(3) Uani 1 1 d DU . .
C35 C 0.9054(5) 0.5883(4) 0.5575(7) 0.041(2) Uani 1 1 d DU . .
C36 C 1.0343(5) 0.6265(4) 0.5549(6) 0.038(2) Uani 1 1 d DU . .
C37 C 0.9477(5) 0.5495(5) 0.6058(7) 0.035(2) Uani 1 1 d U . .
C38 C 1.0167(5) 0.5698(3) 0.6049(7) 0.039(2) Uani 1 1 d DU . .
C39 C 1.0680(5) 0.5209(5) 0.6043(7) 0.042(2) Uani 1 1 d DU . .
C40 C 0.8699(9) 0.4717(11) 0.1654(12) 0.029(3) Uani 0.698(5) 1 d PU . 1
C41 C 0.8577(6) 0.4196(7) 0.2060(9) 0.027(2) Uani 0.698(5) 1 d PU . 1
C42 C 0.8559(8) 0.5387(8) 0.1920(10) 0.033(3) Uani 0.698(5) 1 d PU . 1
C43 C 0.8234(7) 0.4309(8) 0.2862(10) 0.029(3) Uani 0.698(5) 1 d PU . 1
C44 C 0.8232(7) 0.5508(7) 0.2675(9) 0.030(2) Uani 0.698(5) 1 d PU . 1
C45 C 0.8036(8) 0.4916(8) 0.3113(10) 0.033(3) Uani 0.698(5) 1 d PU . 1
C46 C 0.8315(8) 0.6082(8) 0.3137(11) 0.036(3) Uani 0.698(5) 1 d PU . 1
C47 C 0.8092(9) 0.4975(10) 0.4039(11) 0.045(3) Uani 0.698(5) 1 d PU . 1
C48 C 0.8343(8) 0.6068(9) 0.4057(11) 0.039(3) Uani 0.698(5) 1 d PU . 1
C49 C 0.8241(8) 0.5496(10) 0.4472(12) 0.047(3) Uani 0.698(5) 1 d PU . 1
C50 C 0.8556(9) 0.5422(9) 0.5296(11) 0.043(3) Uani 0.698(5) 1 d PU . 1
C51 C 0.8762(8) 0.4772(8) 0.5572(10) 0.038(3) Uani 0.698(5) 1 d PU . 1
C52 C 1.0970(7) 0.6365(7) 0.2070(10) 0.027(2) Uani 0.698(5) 1 d PU . 1
C53 C 1.0826(7) 0.6749(7) 0.2808(9) 0.026(2) Uani 0.698(5) 1 d PU . 1
C54 C 1.1182(7) 0.6633(6) 0.3556(9) 0.030(2) Uani 0.698(5) 1 d PU . 1
C55 C 1.0854(8) 0.6725(7) 0.4379(10) 0.034(3) Uani 0.698(5) 1 d PU . 1
C56 C 1.0924(8) 0.6326(7) 0.5113(10) 0.031(3) Uani 0.698(5) 1 d PU . 1
C57 C 1.1406(9) 0.5807(8) 0.5033(11) 0.044(3) Uani 0.698(5) 1 d PU . 1
C58 C 1.1771(8) 0.5733(8) 0.4349(11) 0.035(3) Uani 0.698(5) 1 d PU . 1
C59 C 1.1655(7) 0.6141(7) 0.3551(10) 0.028(2) Uani 0.698(5) 1 d PU . 1
C66 C 1.0834(10) 0.6781(7) 0.3134(14) 0.037(5) Uani 0.302(5) 1 d PDU . 2
C70 C 1.0988(8) 0.6150(10) 0.5201(12) 0.043(5) Uani 0.302(5) 1 d PDU . 2
C71 C 1.1174(13) 0.5510(9) 0.5513(9) 0.046(6) Uani 0.302(5) 1 d PDU . 2
C78 C 0.8480(6) 0.5651(10) 0.2104(12) 0.031(4) Uani 0.302(5) 1 d PDU . 2
C80 C 0.8342(7) 0.6030(7) 0.2835(14) 0.038(5) Uani 0.302(5) 1 d PDU . 2
C82 C 0.8828(4) 0.6524(5) 0.2858(6) 0.035(2) Uani 1 1 d DU . .
C83 C 0.8380(6) 0.4916(14) 0.2100(9) 0.028(4) Uani 0.302(5) 1 d PDU . 2
C90 C 0.8539(8) 0.5622(11) 0.5077(14) 0.045(5) Uani 0.302(5) 1 d PDU . 2
C94 C 1.0805(7) 0.6793(8) 0.4037(13) 0.040(5) Uani 0.302(5) 1 d PDU . 2
C99 C 0.8375(8) 0.4901(18) 0.5006(16) 0.046(4) Uani 0.302(5) 1 d PDU . 2
C103 C 0.8395(8) 0.5995(8) 0.4343(17) 0.042(5) Uani 0.302(5) 1 d PDU . 2
C104 C 1.1274(13) 0.6391(9) 0.4444(10) 0.039(4) Uani 0.302(5) 1 d PDU . 2
C106 C 0.8144(6) 0.4746(11) 0.2915(10) 0.032(4) Uani 0.302(5) 1 d PDU . 2
C107 C 0.8117(8) 0.5772(19) 0.3558(14) 0.039(4) Uani 0.302(5) 1 d PDU . 2
C108 C 0.8798(18) 0.464(2) 0.148(2) 0.020(5) Uani 0.302(5) 1 d PDU . 2
C109 C 0.8265(10) 0.4015(12) 0.3974(18) 0.037(6) Uani 0.302(5) 1 d PDU . 2
C110 C 1.0994(18) 0.6075(19) 0.192(2) 0.031(5) Uani 0.302(5) 1 d PU . 2
C111 C 0.8293(9) 0.4081(12) 0.3081(19) 0.033(5) Uani 0.302(5) 1 d PDU . 2
C112 C 1.1258(18) 0.6402(16) 0.268(2) 0.033(4) Uani 0.302(5) 1 d PU . 2
C113 C 0.8101(9) 0.4656(14) 0.4245(14) 0.046(5) Uani 0.302(5) 1 d PDU . 2
C114 C 0.8014(8) 0.5150(15) 0.3625(13) 0.041(4) Uani 0.302(5) 1 d PDU . 2
H23 H 1.001(4) 0.468(4) -0.122(5) 0.001(17) Uiso 1 1 d . B 3
N1 N 1.0000 0.5000 0.3595(9) 0.032(2) Uani 1 2 d SU . .
Sc1 Sc 1.0000 0.5000 0.4853(5) 0.110(2) Uani 1 2 d SU . .
Sc2 Sc 1.05174(13) 0.56890(13) 0.2970(4) 0.0293(7) Uani 0.698(5) 1 d PU . 1
Sc3 Sc 0.9208(4) 0.5319(4) 0.2969(6) 0.046(2) Uani 0.302(5) 1 d PU . 2
Si1 Si 0.91400(11) 0.49292(12) -0.0279(4) 0.0223(5) Uani 1 1 d U A 3

loop_
_atom_site_aniso_label
_atom_site_aniso_U_11
_atom_site_aniso_U_22
_atom_site_aniso_U_33
_atom_site_aniso_U_23
_atom_site_aniso_U_13
_atom_site_aniso_U_12
C1 0.022(4) 0.026(4) 0.019(4) 0.003(3) 0.000(3) 0.015(3)
C2 0.030(4) 0.032(4) 0.021(4) 0.003(3) 0.006(3) 0.013(3)
C3 0.043(5) 0.029(4) 0.021(4) 0.001(3) 0.010(4) 0.007(4)
C4 0.043(5) 0.034(4) 0.021(4) -0.005(3) 0.004(4) 0.011(4)
C5 0.042(5) 0.029(4) 0.031(4) 0.002(4) 0.007(4) 0.008(4)
C6 0.021(4) 0.030(4) 0.032(4) 0.013(3) -0.002(3) 0.000(3)
C7 0.051(6) 0.036(5) 0.024(4) 0.000(4) -0.003(4) 0.010(4)
C8 0.065(7) 0.036(5) 0.023(4) -0.014(4) 0.004(4) 0.000(5)
C9 0.034(5) 0.030(5) 0.042(5) 0.023(4) -0.013(4) -0.003(4)
C10 0.025(4) 0.030(4) 0.017(3) 0.005(3) -0.010(3) 0.006(3)
C11 0.065(6) 0.027(4) 0.028(4) -0.005(4) -0.027(4) -0.004(4)
C12 0.087(7) 0.019(4) 0.019(4) 0.002(3) -0.011(4) -0.002(4)
C13 0.073(7) 0.037(5) 0.052(6) -0.006(5) -0.006(6) 0.035(5)
C14 0.054(6) 0.035(5) 0.034(5) 0.007(4) 0.002(4) 0.018(4)
C15 0.035(4) 0.033(4) 0.017(4) 0.007(3) 0.004(3) 0.012(4)
C16 0.078(8) 0.045(6) 0.054(7) 0.023(5) -0.040(6) -0.028(6)
C17 0.076(9) 0.060(8) 0.082(9) 0.000(7) 0.008(8) 0.041(7)
C18 0.014(4) 0.044(5) 0.024(4) -0.008(4) -0.001(3) 0.003(3)
C19 0.010(5) 0.087(10) 0.017(5) 0.000 0.000 -0.001(6)
C20 0.021(4) 0.038(4) 0.024(4) 0.005(3) 0.008(3) 0.013(3)
C21 0.013(3) 0.036(4) 0.016(3) 0.016(3) 0.007(3) 0.017(3)
C22 0.019(3) 0.032(4) 0.012(3) 0.001(3) 0.001(3) 0.011(3)
C23 0.033(4) 0.033(4) 0.027(4) 0.010(3) 0.002(3) 0.021(4)
C24 0.047(5) 0.029(4) 0.017(4) 0.002(3) -0.001(3) 0.000(4)
C25 0.042(5) 0.039(5) 0.030(4) 0.008(4) 0.008(4) 0.030(4)
C26 0.052(5) 0.022(4) 0.026(4) 0.009(3) -0.005(4) 0.019(4)
C28 0.071(6) 0.020(4) 0.026(4) 0.005(3) -0.012(4) 0.018(4)
C29 0.063(6) 0.028(4) 0.026(4) -0.002(4) 0.004(4) 0.039(4)
C30 0.072(6) 0.013(3) 0.029(4) -0.006(3) -0.005(4) 0.019(4)
C31 0.049(5) 0.032(4) 0.032(4) -0.007(4) 0.010(4) 0.015(4)
C32 0.065(6) 0.027(4) 0.030(4) -0.007(4) 0.002(4) 0.017(4)
C33 0.068(6) 0.040(5) 0.030(5) -0.004(4) 0.001(5) 0.028(5)
C34 0.078(7) 0.041(5) 0.021(4) -0.021(4) -0.003(4) 0.020(5)
C35 0.058(5) 0.041(5) 0.024(4) -0.005(4) 0.019(4) 0.024(4)
C36 0.058(5) 0.037(5) 0.019(4) -0.013(3) 0.003(4) 0.012(4)
C37 0.044(5) 0.042(5) 0.020(4) 0.005(4) 0.015(4) 0.032(4)
C38 0.064(6) 0.030(4) 0.021(4) -0.009(4) 0.006(4) 0.020(4)
C39 0.060(6) 0.038(5) 0.028(4) -0.011(4) -0.019(4) 0.018(4)
C40 0.024(6) 0.041(6) 0.022(6) 0.000(5) 0.007(5) 0.023(5)
C41 0.015(4) 0.049(6) 0.017(5) 0.002(4) 0.000(4) 0.010(4)
C42 0.040(6) 0.038(6) 0.022(5) -0.002(5) 0.003(5) 0.020(5)
C43 0.024(5) 0.039(6) 0.023(5) 0.008(5) 0.002(5) 0.006(5)
C44 0.025(5) 0.041(5) 0.025(5) 0.000(4) 0.001(4) 0.014(4)
C45 0.034(5) 0.039(6) 0.026(5) 0.007(5) 0.004(5) 0.029(5)
C46 0.040(6) 0.036(5) 0.031(6) 0.006(5) -0.004(5) 0.030(5)
C47 0.045(6) 0.057(7) 0.033(6) 0.011(5) 0.014(5) 0.033(6)
C48 0.034(5) 0.048(6) 0.035(6) 0.011(5) 0.015(5) 0.024(5)
C49 0.039(5) 0.062(6) 0.040(5) 0.009(5) 0.010(5) 0.021(5)
C50 0.049(6) 0.049(6) 0.031(6) -0.004(5) 0.022(5) 0.018(5)
C51 0.050(7) 0.041(7) 0.023(6) -0.002(5) 0.025(5) 0.021(6)
C52 0.033(5) 0.021(5) 0.026(5) -0.007(5) -0.010(4) 0.004(5)
C53 0.039(5) 0.026(5) 0.014(5) 0.004(4) -0.008(5) 0.004(4)
C54 0.043(5) 0.028(5) 0.017(5) 0.000(4) -0.011(4) 0.011(4)
C55 0.048(6) 0.026(5) 0.028(6) -0.008(5) -0.001(5) 0.002(5)
C56 0.051(6) 0.020(5) 0.023(5) -0.012(4) -0.003(5) 0.009(5)
C57 0.059(7) 0.034(6) 0.039(6) 0.001(5) -0.014(6) 0.019(5)
C58 0.040(6) 0.036(6) 0.029(6) -0.010(5) -0.010(5) 0.014(5)
C59 0.031(5) 0.031(5) 0.024(5) -0.001(5) -0.011(5) 0.004(4)
C66 0.048(8) 0.032(8) 0.030(8) 0.001(8) -0.003(8) 0.005(7)
C70 0.056(8) 0.036(9) 0.037(8) -0.009(8) -0.004(8) 0.011(8)
C71 0.056(10) 0.044(10) 0.039(10) -0.007(9) -0.005(9) 0.012(9)
C78 0.032(7) 0.039(8) 0.023(7) 0.005(7) 0.003(7) 0.018(7)
C80 0.036(8) 0.042(8) 0.037(8) 0.000(8) 0.000(8) 0.023(7)
C82 0.044(5) 0.033(4) 0.028(4) 0.003(4) 0.008(4) 0.029(4)
C83 0.020(6) 0.043(7) 0.022(7) 0.003(6) 0.004(6) 0.008(6)
C90 0.048(8) 0.056(9) 0.029(8) 0.001(8) 0.006(7) 0.016(8)
C94 0.056(8) 0.034(8) 0.031(8) -0.004(8) -0.007(8) 0.003(7)
C99 0.045(7) 0.054(8) 0.039(7) -0.001(7) 0.010(7) 0.021(7)
C103 0.039(8) 0.053(8) 0.036(8) 0.001(8) 0.014(8) 0.018(7)
C104 0.049(7) 0.035(6) 0.033(6) -0.006(6) -0.003(6) 0.009(6)
C106 0.027(7) 0.044(8) 0.024(7) 0.008(7) -0.002(7) 0.012(7)
C107 0.036(7) 0.049(7) 0.033(7) 0.005(7) 0.008(7) 0.019(6)
C108 0.014(8) 0.033(8) 0.014(9) -0.002(8) 0.000(7) 0.021(7)
C109 0.040(10) 0.034(11) 0.038(11) 0.008(10) 0.002(10) 0.013(9)
C110 0.043(9) 0.025(9) 0.024(9) -0.005(8) -0.011(8) -0.001(9)
C111 0.032(9) 0.041(10) 0.026(10) 0.005(9) -0.007(8) 0.009(9)
C112 0.042(7) 0.031(7) 0.027(7) 0.003(7) -0.008(7) 0.003(7)
C113 0.044(9) 0.049(9) 0.044(9) -0.004(9) 0.011(8) 0.016(9)
C114 0.035(7) 0.053(8) 0.035(8) 0.007(7) 0.005(7) 0.020(7)
N1 0.026(5) 0.043(6) 0.026(5) 0.000 0.000 0.022(5)
Sc1 0.175(6) 0.137(5) 0.0171(16) 0.000 0.000 -0.032(5)
Sc2 0.0340(14) 0.0314(13) 0.0224(12) -0.0058(10) -0.0010(10) 0.0099(10)
Sc3 0.047(4) 0.055(5) 0.037(4) -0.004(3) 0.006(3) 0.025(3)
Si1 0.0210(10) 0.0294(12) 0.0164(9) 0.0046(9) 0.0007(8) 0.0041(9)

loop_
_atom_type_symbol
_atom_type_description
_atom_type_scat_dispersion_real
_atom_type_scat_dispersion_imag
_atom_type_scat_source
C C 0.0033 0.0016 'International Tables Vol C Tables 4.2.6.8 and 6.1.1.4'
H H 0.0000 0.0000 'International Tables Vol C Tables 4.2.6.8 and 6.1.1.4'
N N 0.0061 0.0033 'International Tables Vol C Tables 4.2.6.8 and 6.1.1.4'
Si Si 0.0817 0.0704 'International Tables Vol C Tables 4.2.6.8 and 6.1.1.4'
Sc Sc 0.2519 0.3716 'International Tables Vol C Tables 4.2.6.8 and 6.1.1.4'

loop_
_geom_angle_atom_site_label_1
_geom_angle_atom_site_label_2
_geom_angle_atom_site_label_3
_geom_angle
_geom_angle_site_symmetry_1
_geom_angle_site_symmetry_3
C6 C1 C2 118.5(8) . .
C6 C1 Si1 128.1(7) . .
C2 C1 Si1 113.1(7) . .
C1 C2 C3 116.6(8) . .
C1 C2 C7 128.0(9) . .
C3 C2 C7 115.4(8) . .
C4 C3 C2 123.3(9) . .
C3 C4 C5 116.4(9) . .
C3 C4 C8 121.2(9) . .
C5 C4 C8 122.4(10) . .
C6 C5 C4 122.3(9) . .
C5 C6 C1 122.8(9) . .
C5 C6 C9 116.6(9) . .
C1 C6 C9 120.6(9) . .
C11 C10 C15 117.8(9) . .
C11 C10 Si1 126.3(8) . .
C15 C10 Si1 115.9(7) . .
C10 C11 C12 121.1(11) . .
C10 C11 C16 123.4(11) . .
C12 C11 C16 115.5(10) . .
C13 C12 C11 120.2(10) . .
C14 C13 C12 119.8(10) . .
C14 C13 C17 116.5(14) . .
C12 C13 C17 123.2(13) . .
C13 C14 C15 124.4(12) . .
C14 C15 C10 116.7(9) . .
C14 C15 C18 118.9(9) . .
C10 C15 C18 124.3(8) . .
Si1 C19 Si1 135.2(8) . 2_765
C108 C20 C22 104.2(18) . 2_765
C108 C20 C21 110.6(18) . .
C22 C20 C21 109.2(7) 2_765 .
C108 C20 C40 9(2) . .
C22 C20 C40 108.6(9) 2_765 .
C21 C20 C40 101.6(9) . .
C108 C20 Si1 120.3(18) . .
C22 C20 Si1 113.3(6) 2_765 .
C21 C20 Si1 99.1(5) . .
C40 C20 Si1 123.2(9) . .
C22 C21 C23 126.0(9) . .
C22 C21 C20 122.2(7) . .
C23 C21 C20 109.2(7) . .
C21 C22 C24 116.8(8) . .
C21 C22 C20 122.9(8) . 2_765
C24 C22 C20 116.7(8) . 2_765
C78 C23 C25 98.2(12) . .
C78 C23 C42 25.7(9) . .
C25 C23 C42 121.3(9) . .
C78 C23 C21 133.6(10) . .
C25 C23 C21 117.7(7) . .
C42 C23 C21 108.5(8) . .
C78 C23 Sc3 61.2(7) . .
C25 C23 Sc3 79.5(5) . .
C42 C23 Sc3 61.0(7) . .
C21 C23 Sc3 95.7(5) . .
C22 C24 C110 103.0(17) . .
C22 C24 C52 128.6(10) . .
C110 C24 C52 25.6(13) . .
C22 C24 C26 119.2(9) . .
C110 C24 C26 123.1(17) . .
C52 C24 C26 103.0(9) . .
C22 C24 Sc2 96.3(6) . .
C110 C24 Sc2 58.6(15) . .
C52 C24 Sc2 62.6(7) . .
C26 C24 Sc2 79.4(5) . .
C26 C25 C82 118.6(8) . .
C26 C25 C23 118.6(7) . .
C82 C25 C23 116.6(9) . .
C26 C25 Sc3 103.4(6) . .
C82 C25 Sc3 74.9(5) . .
C23 C25 Sc3 67.6(5) . .
C25 C26 C28 125.7(9) . .
C25 C26 C24 121.3(9) . .
C28 C26 C24 109.1(9) . .
C25 C26 Sc2 108.4(6) . .
C28 C26 Sc2 72.9(5) . .
C24 C26 Sc2 66.5(5) . .
C53 C28 C30 125.5(10) . .
C53 C28 C66 21.3(10) . .
C30 C28 C66 104.4(13) . .
C53 C28 C26 108.5(9) . .
C30 C28 C26 115.4(9) . .
C66 C28 C26 126.8(8) . .
C53 C28 Sc2 61.5(7) . .
C30 C28 Sc2 100.4(5) . .
C66 C28 Sc2 64.1(6) . .
C26 C28 Sc2 74.9(4) . .
C31 C29 C82 113.3(10) . .
C31 C29 C30 121.4(9) . .
C82 C29 C30 118.7(8) . .
C32 C30 C28 115.0(9) . .
C32 C30 C29 116.7(8) . .
C28 C30 C29 120.4(8) . .
C29 C31 C103 122.9(12) . .
C29 C31 C33 120.7(9) . .
C103 C31 C33 103.5(14) . .
C29 C31 C48 105.3(10) . .
C103 C31 C48 19.6(12) . .
C33 C31 C48 122.8(11) . .
C34 C32 C30 125.6(10) . .
C34 C32 C94 124.3(11) . .
C30 C32 C94 100.4(10) . .
C34 C32 C55 102.8(9) . .
C30 C32 C55 122.4(10) . .
C94 C32 C55 22.6(10) . .
C31 C33 C35 116.2(10) . .
C31 C33 C34 119.9(8) . .
C35 C33 C34 115.8(8) . .
C36 C34 C32 116.4(10) . .
C36 C34 C33 115.6(9) . .
C32 C34 C33 115.6(8) . .
C37 C35 C90 123.2(13) . .
C37 C35 C33 128.2(10) . .
C90 C35 C33 99.4(14) . .
C37 C35 C50 103.3(11) . .
C90 C35 C50 21.5(12) . .
C33 C35 C50 120.7(11) . .
C34 C36 C56 103.0(10) . .
C34 C36 C38 126.9(10) . .
C56 C36 C38 124.0(10) . .
C34 C36 C70 117.8(12) . .
C56 C36 C70 16.3(11) . .
C38 C36 C70 107.6(11) . .
C35 C37 C39 114.1(10) . 2_765
C35 C37 C38 115.3(9) . .
C39 C37 C38 119.0(7) 2_765 .
C35 C37 Sc1 94.7(6) . .
C39 C37 Sc1 70.9(5) 2_765 .
C38 C37 Sc1 71.6(4) . .
C36 C38 C39 111.6(9) . .
C36 C38 C37 118.0(8) . .
C39 C38 C37 120.0(8) . .
C36 C38 Sc1 94.7(5) . .
C39 C38 Sc1 71.7(4) . .
C37 C38 Sc1 72.6(5) . .
C51 C39 C71 24.3(10) 2_765 .
C51 C39 C38 126.2(11) 2_765 .
C71 C39 C38 102.5(15) . .
C51 C39 C37 102.7(10) 2_765 2_765
C71 C39 C37 125.2(10) . 2_765
C38 C39 C37 121.0(9) . 2_765
C51 C39 Sc1 93.7(8) 2_765 .
C71 C39 Sc1 91.6(8) . .
C38 C39 Sc1 72.9(4) . .
C37 C39 Sc1 73.1(5) 2_765 .
C41 C40 C42 127.1(15) . .
C41 C40 C20 125.5(14) . .
C42 C40 C20 102.9(15) . .
C41 C40 Sc2 58.6(10) . 2_765
C42 C40 Sc2 100.4(11) . 2_765
C20 C40 Sc2 96.1(9) . 2_765
C40 C41 C43 113.5(14) . .
C40 C41 C52 122.4(12) . 2_765
C43 C41 C52 114.4(11) . 2_765
C40 C41 Sc2 94.0(12) . 2_765
C43 C41 Sc2 80.5(8) . 2_765
C52 C41 Sc2 65.0(7) 2_765 2_765
C44 C42 C23 118.8(13) . .
C44 C42 C40 120.5(15) . .
C23 C42 C40 113.6(13) . .
C45 C43 C59 114.1(14) . 2_765
C45 C43 C41 122.4(14) . .
C59 C43 C41 118.3(13) 2_765 .
C45 C43 Sc2 106.0(11) . 2_765
C59 C43 Sc2 78.1(8) 2_765 2_765
C41 C43 Sc2 65.1(7) . 2_765
C42 C44 C46 122.8(15) . .
C42 C44 C45 113.1(13) . .
C46 C44 C45 119.2(13) . .
C43 C45 C44 122.6(13) . .
C43 C45 C47 109.9(14) . .
C44 C45 C47 112.6(16) . .
C44 C46 C82 116.9(13) . .
C44 C46 C48 120.8(15) . .
C82 C46 C48 106.7(15) . .
C49 C47 C45 127.3(18) . .
C49 C47 C58 123.7(17) . 2_765
C45 C47 C58 104.5(15) . 2_765
C49 C48 C46 119.5(18) . .
C49 C48 C31 121.7(15) . .
C46 C48 C31 108.8(14) . .
C47 C49 C48 119.3(18) . .
C47 C49 C50 119.1(17) . .
C48 C49 C50 116.8(19) . .
C35 C50 C49 120.8(15) . .
C35 C50 C51 107.2(15) . .
C49 C50 C51 119.2(16) . .
C39 C51 C50 112.2(16) 2_765 .
C39 C51 C57 121.7(13) 2_765 2_765
C50 C51 C57 118.9(15) . 2_765
C39 C51 Sc1 57.5(7) 2_765 .
C50 C51 Sc1 89.3(10) . .
C57 C51 Sc1 96.2(9) 2_765 .
C53 C52 C24 108.5(12) . .
C53 C52 C41 124.3(12) . 2_765
C24 C52 C41 113.0(12) . 2_765
C53 C52 Sc2 74.4(8) . .
C24 C52 Sc2 80.7(7) . .
C41 C52 Sc2 77.3(8) 2_765 .
C28 C53 C54 120.9(12) . .
C28 C53 C52 110.8(11) . .
C54 C53 C52 118.9(12) . .
C28 C53 Sc2 87.1(8) . .
C54 C53 Sc2 83.7(8) . .
C52 C53 Sc2 68.1(8) . .
C59 C54 C53 118.4(13) . .
C59 C54 C55 114.4(12) . .
C53 C54 C55 118.8(13) . .
C59 C54 Sc2 79.6(8) . .
C53 C54 Sc2 62.9(8) . .
C55 C54 Sc2 100.0(10) . .
C56 C55 C32 105.5(13) . .
C56 C55 C54 126.7(13) . .
C32 C55 C54 117.1(12) . .
C36 C56 C55 111.8(13) . .
C36 C56 C57 124.2(14) . .
C55 C56 C57 114.6(14) . .
C58 C57 C56 122.5(15) . .
C58 C57 C51 120.3(15) . 2_765
C56 C57 C51 111.8(16) . 2_765
C57 C58 C59 121.5(14) . .
C57 C58 C47 117.8(17) . 2_765
C59 C58 C47 106.0(12) . 2_765
C54 C59 C43 125.1(13) . 2_765
C54 C59 C58 119.7(13) . .
C43 C59 C58 104.4(12) 2_765 .
C54 C59 Sc2 69.4(8) . .
C43 C59 Sc2 70.0(8) 2_765 .
C58 C59 Sc2 103.3(9) . .
C112 C66 C94 124.2(15) . .
C112 C66 C28 120.9(18) . .
C94 C66 C28 106.7(17) . .
C104 C70 C71 119.5(10) . .
C104 C70 C36 130(2) . .
C71 C70 C36 104.9(17) . .
C70 C71 C39 113.4(19) . .
C70 C71 C99 119.5(13) . 2_765
C39 C71 C99 120.3(17) . 2_765
C70 C71 Sc1 89.2(10) . .
C39 C71 Sc1 57.5(6) . .
C99 C71 Sc1 96.9(13) 2_765 .
C23 C78 C80 115.6(16) . .
C23 C78 C83 113.3(14) . .
C80 C78 C83 121.2(9) . .
C23 C78 Sc3 83.2(7) . .
C80 C78 Sc3 78.0(7) . .
C83 C78 Sc3 77.4(8) . .
C107 C80 C82 120(2) . .
C107 C80 C78 123.2(17) . .
C82 C80 C78 105.6(15) . .
C107 C80 Sc3 86.4(11) . .
C82 C80 Sc3 84.7(7) . .
C78 C80 Sc3 64.9(7) . .
C80 C82 C25 104.0(11) . .
C80 C82 C29 124.6(11) . .
C25 C82 C29 120.7(9) . .
C80 C82 C46 19.7(11) . .
C25 C82 C46 122.4(10) . .
C29 C82 C46 105.6(9) . .
C80 C82 Sc3 62.3(7) . .
C25 C82 Sc3 73.2(5) . .
C29 C82 Sc3 99.5(5) . .
C46 C82 Sc3 66.7(7) . .
C108 C83 C106 137(3) . .
C108 C83 C78 109(2) . .
C106 C83 C78 106.6(18) . .
C108 C83 Sc3 96.4(19) . .
C106 C83 Sc3 78.5(9) . .
C78 C83 Sc3 63.2(9) . .
C103 C90 C35 113.9(19) . .
C103 C90 C99 114.6(13) . .
C35 C90 C99 124.8(19) . .
C104 C94 C32 124.0(19) . .
C104 C94 C66 114.6(10) . .
C32 C94 C66 113.5(15) . .
C113 C99 C71 120(2) . 2_765
C113 C99 C90 120(3) . .
C71 C99 C90 112.0(16) 2_765 .
C31 C103 C90 106.9(19) . .
C31 C103 C107 119(2) . .
C90 C103 C107 128.0(17) . .
C94 C104 C70 108(2) . .
C94 C104 C109 122.4(16) . 2_765
C70 C104 C109 119.8(16) . 2_765
C114 C106 C83 130(2) . .
C114 C106 C111 117(2) . .
C83 C106 C111 109.3(19) . .
C114 C106 Sc3 82.0(11) . .
C83 C106 Sc3 67.4(9) . .
C111 C106 Sc3 105.0(9) . .
C114 C107 C80 121(2) . .
C114 C107 C103 108(2) . .
C80 C107 C103 118(3) . .
C114 C107 Sc3 79.5(11) . .
C80 C107 Sc3 62.6(9) . .
C103 C107 Sc3 94.8(8) . .
C20 C108 C83 140(4) . .
C20 C108 C110 107(2) . 2_765
C83 C108 C110 103(3) . 2_765
C20 C108 Sc3 98(2) . .
C83 C108 Sc3 54.1(14) . .
C110 C108 Sc3 90.6(19) 2_765 .
C111 C109 C113 103(2) . .
C111 C109 C104 122.3(14) . 2_765
C113 C109 C104 122(2) . 2_765
C24 C110 C112 120(3) . .
C24 C110 C108 107(2) . 2_765
C112 C110 C108 130(3) . 2_765
C109 C111 C106 105(2) . .
C109 C111 C112 112.8(18) . 2_765
C106 C111 C112 133(2) . 2_765
C66 C112 C110 117(3) . .
C66 C112 C111 123(3) . 2_765
C110 C112 C111 106(3) . 2_765
C99 C113 C114 113(2) . .
C99 C113 C109 119(2) . .
C114 C113 C109 119(2) . .
C107 C114 C106 119(2) . .
C107 C114 C113 137.4(17) . .
C106 C114 C113 96.2(18) . .
C107 C114 Sc3 72.1(10) . .
C106 C114 Sc3 66.3(10) . .
C113 C114 Sc3 104.2(8) . .
Sc1 N1 Sc3 119.5(4) . 2_765
Sc1 N1 Sc3 119.5(4) . .
Sc3 N1 Sc3 121.0(7) 2_765 .
Sc1 N1 Sc2 119.3(3) . 2_765
Sc3 N1 Sc2 87.4(4) 2_765 2_765
Sc3 N1 Sc2 64.1(3) . 2_765
Sc1 N1 Sc2 119.3(3) . .
Sc3 N1 Sc2 64.1(3) 2_765 .
Sc3 N1 Sc2 87.4(4) . .
Sc2 N1 Sc2 121.5(6) 2_765 .
N1 Sc1 C39 142.2(3) . .
N1 Sc1 C39 142.2(3) . 2_765
C39 Sc1 C39 75.6(6) . 2_765
N1 Sc1 C38 142.2(2) . .
C39 Sc1 C38 35.4(2) . .
C39 Sc1 C38 64.4(4) 2_765 .
N1 Sc1 C38 142.2(2) . 2_765
C39 Sc1 C38 64.4(4) . 2_765
C39 Sc1 C38 35.4(2) 2_765 2_765
C38 Sc1 C38 75.7(4) . 2_765
N1 Sc1 C37 142.3(2) . 2_765
C39 Sc1 C37 35.9(4) . 2_765
C39 Sc1 C37 63.8(4) 2_765 2_765
C38 Sc1 C37 64.1(3) . 2_765
C38 Sc1 C37 35.7(4) 2_765 2_765
N1 Sc1 C37 142.3(2) . .
C39 Sc1 C37 63.8(4) . .
C39 Sc1 C37 35.9(4) 2_765 .
C38 Sc1 C37 35.7(4) . .
C38 Sc1 C37 64.1(3) 2_765 .
C37 Sc1 C37 75.4(4) 2_765 .
N1 Sc1 C51 113.8(4) . 2_765
C39 Sc1 C51 28.9(5) . 2_765
C39 Sc1 C51 103.8(5) 2_765 2_765
C38 Sc1 C51 56.9(4) . 2_765
C38 Sc1 C51 84.8(5) 2_765 2_765
C37 Sc1 C51 49.5(5) 2_765 2_765
C37 Sc1 C51 90.6(4) . 2_765
N1 Sc1 C51 113.8(4) . .
C39 Sc1 C51 103.8(5) . .
C39 Sc1 C51 28.9(5) 2_765 .
C38 Sc1 C51 84.8(5) . .
C38 Sc1 C51 56.9(4) 2_765 .
C37 Sc1 C51 90.6(4) 2_765 .
C37 Sc1 C51 49.5(5) . .
C51 Sc1 C51 132.4(7) 2_765 .
N1 Sc1 C71 111.7(3) . 2_765
C39 Sc1 C71 105.9(6) . 2_765
C39 Sc1 C71 30.9(2) 2_765 2_765
C38 Sc1 C71 92.9(5) . 2_765
C38 Sc1 C71 50.6(6) 2_765 2_765
C37 Sc1 C71 86.0(5) 2_765 2_765
C37 Sc1 C71 59.0(5) . 2_765
C51 Sc1 C71 132.8(5) 2_765 2_765
C51 Sc1 C71 12.2(5) . 2_765
N1 Sc1 C71 111.7(3) . .
C39 Sc1 C71 30.9(2) . .
C39 Sc1 C71 105.9(6) 2_765 .
C38 Sc1 C71 50.6(6) . .
C38 Sc1 C71 92.9(5) 2_765 .
C37 Sc1 C71 59.0(5) 2_765 .
C37 Sc1 C71 86.0(5) . .
C51 Sc1 C71 12.2(5) 2_765 .
C51 Sc1 C71 132.8(5) . .
C71 Sc1 C71 136.6(6) 2_765 .
N1 Sc1 Sc3 30.41(12) . 2_765
C39 Sc1 Sc3 116.2(3) . 2_765
C39 Sc1 Sc3 157.3(3) 2_765 2_765
C38 Sc1 Sc3 136.6(3) . 2_765
C38 Sc1 Sc3 129.5(2) 2_765 2_765
C37 Sc1 Sc3 113.2(3) 2_765 2_765
C37 Sc1 Sc3 166.0(3) . 2_765
C51 Sc1 Sc3 87.5(4) 2_765 2_765
C51 Sc1 Sc3 137.7(4) . 2_765
C71 Sc1 Sc3 130.5(4) 2_765 2_765
C71 Sc1 Sc3 89.3(4) . 2_765
N1 Sc2 C52 168.5(5) . .
N1 Sc2 C53 150.0(4) . .
C52 Sc2 C53 37.5(5) . .
N1 Sc2 C41 141.2(4) . 2_765
C52 Sc2 C41 37.7(5) . 2_765
C53 Sc2 C41 67.6(5) . 2_765
N1 Sc2 C24 132.7(4) . .
C52 Sc2 C24 36.7(4) . .
C53 Sc2 C24 60.1(4) . .
C41 Sc2 C24 61.8(4) 2_765 .
N1 Sc2 C54 129.3(4) . .
C52 Sc2 C54 61.9(5) . .
C53 Sc2 C54 33.5(4) . .
C41 Sc2 C54 74.1(5) 2_765 .
C24 Sc2 C54 92.5(4) . .
N1 Sc2 C43 123.8(4) . 2_765
C52 Sc2 C43 62.2(5) . 2_765
C53 Sc2 C43 73.4(5) . 2_765
C41 Sc2 C43 34.4(4) 2_765 2_765
C24 Sc2 C43 94.5(4) . 2_765
C54 Sc2 C43 59.2(5) . 2_765
N1 Sc2 C28 125.0(3) . .
C52 Sc2 C28 56.7(4) . .
C53 Sc2 C28 31.4(5) . .
C41 Sc2 C28 93.5(4) 2_765 .
C24 Sc2 C28 56.7(3) . .
C54 Sc2 C28 55.8(4) . .
C43 Sc2 C28 104.8(5) 2_765 .
N1 Sc2 C26 117.3(3) . .
C52 Sc2 C26 56.9(4) . .
C53 Sc2 C26 54.7(4) . .
C41 Sc2 C26 91.9(4) 2_765 .
C24 Sc2 C26 34.1(3) . .
C54 Sc2 C26 85.9(4) . .
C43 Sc2 C26 118.8(5) 2_765 .
C28 Sc2 C26 32.3(3) . .
N1 Sc2 C59 122.1(4) . .
C52 Sc2 C59 68.6(5) . .
C53 Sc2 C59 57.7(5) . .
C41 Sc2 C59 59.3(5) 2_765 .
C24 Sc2 C59 105.2(4) . .
C54 Sc2 C59 31.0(4) . .
C43 Sc2 C59 32.0(4) 2_765 .
C28 Sc2 C59 85.6(4) . .
C26 Sc2 C59 112.4(4) . .
N1 Sc2 C40 117.6(5) . 2_765
C52 Sc2 C40 56.9(6) . 2_765
C53 Sc2 C40 92.4(6) . 2_765
C41 Sc2 C40 27.4(6) 2_765 2_765
C24 Sc2 C40 63.6(4) . 2_765
C54 Sc2 C40 101.1(6) . 2_765
C43 Sc2 C40 50.9(5) 2_765 2_765
C28 Sc2 C40 112.4(5) . 2_765
C26 Sc2 C40 97.7(4) . 2_765
C59 Sc2 C40 81.8(5) . 2_765
N1 Sc2 Sc1 30.1(3) . .
C52 Sc2 Sc1 161.0(4) . .
C53 Sc2 Sc1 124.8(3) . .
C41 Sc2 Sc1 143.7(3) 2_765 .
C24 Sc2 Sc1 154.2(3) . .
C54 Sc2 Sc1 99.2(3) . .
C43 Sc2 Sc1 111.3(4) 2_765 .
C28 Sc2 Sc1 112.4(2) . .
C26 Sc2 Sc1 123.7(3) . .
C59 Sc2 Sc1 96.4(3) . .
C40 Sc2 Sc1 134.8(4) 2_765 .
N1 Sc3 C78 169.4(6) . .
N1 Sc3 C80 150.7(7) . .
C78 Sc3 C80 37.1(3) . .
N1 Sc3 C83 139.6(8) . .
C78 Sc3 C83 39.5(9) . .
C80 Sc3 C83 67.0(8) . .
N1 Sc3 C23 134.5(5) . .
C78 Sc3 C23 35.7(2) . .
C80 Sc3 C23 61.1(6) . .
C83 Sc3 C23 62.2(6) . .
N1 Sc3 C106 125.0(6) . .
C78 Sc3 C106 60.9(6) . .
C80 Sc3 C106 67.6(6) . .
C83 Sc3 C106 34.2(3) . .
C23 Sc3 C106 93.0(5) . .
N1 Sc3 C25 121.7(5) . .
C78 Sc3 C25 53.3(5) . .
C80 Sc3 C25 54.3(5) . .
C83 Sc3 C25 90.3(7) . .
C23 Sc3 C25 32.88(17) . .
C106 Sc3 C25 113.3(6) . .
N1 Sc3 C82 125.8(5) . .
C78 Sc3 C82 56.2(6) . .
C80 Sc3 C82 33.0(2) . .
C83 Sc3 C82 94.5(7) . .
C23 Sc3 C82 57.5(3) . .
C106 Sc3 C82 100.6(5) . .
C25 Sc3 C82 31.91(16) . .
N1 Sc3 C107 129.4(7) . .
C78 Sc3 C107 60.9(8) . .
C80 Sc3 C107 31.1(9) . .
C83 Sc3 C107 73.3(8) . .
C23 Sc3 C107 91.3(7) . .
C106 Sc3 C107 54.8(9) . .
C25 Sc3 C107 83.3(9) . .
C82 Sc3 C107 54.9(9) . .
N1 Sc3 C114 120.3(7) . .
C78 Sc3 C114 69.6(6) . .
C80 Sc3 C114 54.2(8) . .
C83 Sc3 C114 61.2(5) . .
C23 Sc3 C114 105.2(6) . .
C106 Sc3 C114 31.7(3) . .
C25 Sc3 C114 108.5(7) . .
C82 Sc3 C114 82.8(7) . .
C107 Sc3 C114 28.4(11) . .
N1 Sc3 C108 118.9(8) . .
C78 Sc3 C108 54.8(10) . .
C80 Sc3 C108 90.3(9) . .
C83 Sc3 C108 29.5(5) . .
C23 Sc3 C108 56.9(10) . .
C106 Sc3 C108 58.8(8) . .
C25 Sc3 C108 89.8(10) . .
C82 Sc3 C108 108.6(9) . .
C107 Sc3 C108 102.5(9) . .
C114 Sc3 C108 89.3(9) . .
N1 Sc3 Sc1 30.1(3) . .
C78 Sc3 Sc1 160.2(6) . .
C80 Sc3 Sc1 124.1(6) . .
C83 Sc3 Sc1 141.5(7) . .
C23 Sc3 Sc1 156.0(4) . .
C106 Sc3 Sc1 110.7(5) . .
C25 Sc3 Sc1 127.0(4) . .
C82 Sc3 Sc1 112.3(3) . .
C107 Sc3 Sc1 99.4(6) . .
C114 Sc3 Sc1 94.0(5) . .
C108 Sc3 Sc1 139.1(9) . .
C10 Si1 C19 120.5(3) . .
C10 Si1 C1 106.0(4) . .
C19 Si1 C1 101.6(4) . .
C10 Si1 C20 101.4(4) . .
C19 Si1 C20 103.8(5) . .
C1 Si1 C20 125.3(4) . .

loop_
_geom_bond_atom_site_label_1
_geom_bond_atom_site_label_2
_geom_bond_distance
_geom_bond_site_symmetry_2
C1 C6 1.380(12) .
C1 C2 1.428(11) .
C1 Si1 1.938(9) .
C2 C3 1.455(14) .
C2 C7 1.534(14) .
C3 C4 1.360(14) .
C4 C5 1.417(14) .
C4 C8 1.487(14) .
C5 C6 1.339(14) .
C6 C9 1.517(12) .
C10 C11 1.390(14) .
C10 C15 1.458(13) .
C10 Si1 1.886(9) .
C11 C12 1.412(16) .
C11 C16 1.433(19) .
C12 C13 1.36(2) .
C13 C14 1.336(18) .
C13 C17 1.567(16) .
C14 C15 1.397(13) .
C15 C18 1.466(14) .
C19 Si1 1.911(6) .
C19 Si1 1.911(6) 2_765
C20 C108 1.35(4) .
C20 C22 1.515(11) 2_765
C20 C21 1.551(14) .
C20 C40 1.646(19) .
C20 Si1 2.003(9) .
C21 C22 1.339(11) .
C21 C23 1.435(10) .
C22 C24 1.408(13) .
C22 C20 1.515(11) 2_765
C23 C78 1.419(5) .
C23 C25 1.419(5) .
C23 C42 1.44(2) .
C23 Sc3 2.417(11) .
C24 C110 1.43(4) .
C24 C52 1.474(17) .
C24 C26 1.487(14) .
C24 Sc2 2.435(9) .
C25 C26 1.365(15) .
C25 C82 1.419(5) .
C25 Sc3 2.570(12) .
C26 C28 1.443(14) .
C26 Sc2 2.609(9) .
C28 C53 1.347(19) .
C28 C30 1.428(8) .
C28 C66 1.428(8) .
C28 Sc2 2.583(8) .
C29 C31 1.384(14) .
C29 C82 1.420(15) .
C29 C30 1.482(17) .
C30 C32 1.428(8) .
C31 C103 1.419(5) .
C31 C33 1.419(5) .
C31 C48 1.45(2) .
C32 C34 1.375(16) .
C32 C94 1.428(8) .
C32 C55 1.46(2) .
C33 C35 1.419(5) .
C33 C34 1.543(17) .
C34 C36 1.370(16) .
C35 C37 1.402(13) .
C35 C90 1.419(5) .
C35 C50 1.46(2) .
C36 C56 1.38(2) .
C36 C38 1.450(9) .
C36 C70 1.450(9) .
C37 C39 1.477(16) 2_765
C37 C38 1.473(16) .
C37 Sc1 2.408(9) .
C38 C39 1.450(9) .
C38 Sc1 2.394(8) .
C39 C51 1.36(2) 2_765
C39 C71 1.450(9) .
C39 C37 1.477(16) 2_765
C39 Sc1 2.379(10) .
C40 C41 1.27(3) .
C40 C42 1.46(2) .
C40 Sc2 2.75(2) 2_765
C41 C43 1.468(18) .
C41 C52 1.477(18) 2_765
C41 Sc2 2.357(12) 2_765
C42 C44 1.390(18) .
C43 C45 1.36(2) .
C43 C59 1.44(2) 2_765
C43 Sc2 2.562(14) 2_765
C44 C46 1.39(2) .
C44 C45 1.45(2) .
C45 C47 1.47(2) .
C46 C82 1.45(2) .
C46 C48 1.46(2) .
C47 C49 1.30(3) .
C47 C58 1.56(2) 2_765
C48 C49 1.36(3) .
C49 C50 1.46(3) .
C50 C51 1.46(2) .
C51 C39 1.36(2) 2_765
C51 C57 1.50(2) 2_765
C51 Sc1 2.815(16) .
C52 C53 1.44(2) .
C52 C41 1.477(19) 2_765
C52 Sc2 2.190(15) .
C53 C54 1.409(16) .
C53 Sc2 2.273(14) .
C54 C59 1.396(18) .
C54 C55 1.48(2) .
C54 Sc2 2.539(14) .
C55 C56 1.43(2) .
C56 C57 1.45(2) .
C57 C58 1.32(2) .
C57 C51 1.50(2) 2_765
C58 C59 1.53(2) .
C58 C47 1.56(2) 2_765
C59 C43 1.44(2) 2_765
C59 Sc2 2.668(14) .
C66 C112 1.37(4) .
C66 C94 1.428(8) .
C70 C104 1.419(5) .
C70 C71 1.450(9) .
C71 C99 1.48(4) 2_765
C71 Sc1 2.82(2) .
C78 C80 1.419(5) .
C78 C83 1.52(4) .
C78 Sc3 2.133(18) .
C80 C107 1.34(3) .
C80 C82 1.419(5) .
C80 Sc3 2.304(18) .
C82 Sc3 2.592(11) .
C83 C108 1.419(5) .
C83 C106 1.419(5) .
C83 Sc3 2.33(2) .
C90 C103 1.419(5) .
C90 C99 1.52(4) .
C94 C104 1.419(5) .
C99 C113 1.419(5) .
C99 C71 1.48(4) 2_765
C103 C107 1.44(4) .
C104 C109 1.46(3) 2_765
C106 C114 1.419(5) .
C106 C111 1.419(5) .
C106 Sc3 2.476(19) .
C107 C114 1.30(5) .
C107 Sc3 2.591(18) .
C108 C110 1.67(6) 2_765
C108 Sc3 2.86(4) .
C109 C111 1.419(5) .
C109 C113 1.419(5) .
C109 C104 1.46(3) 2_765
C110 C112 1.48(5) .
C110 C108 1.67(6) 2_765
C111 C112 1.49(4) 2_765
C112 C111 1.49(4) 2_765
C113 C114 1.419(5) .
C114 Sc3 2.68(2) .
N1 Sc1 1.989(13) .
N1 Sc3 2.007(10) 2_765
N1 Sc3 2.007(10) .
N1 Sc2 2.022(7) 2_765
N1 Sc2 2.022(7) .
Sc1 C39 2.379(10) 2_765
Sc1 C38 2.394(8) 2_765
Sc1 C37 2.408(9) 2_765
Sc1 C51 2.815(16) 2_765
Sc1 C71 2.82(2) 2_765
Sc1 Sc3 3.452(9) 2_765
Sc2 C41 2.357(12) 2_765
Sc2 C43 2.562(14) 2_765
Sc2 C40 2.75(2) 2_765
